data_7237674
loop_
_publ_author_name
'Wang, Yi'
'Song, Siwei'
'Huang, Chuan'
'Qi, Xiujuan'
'Wang, Kangcai'
'Liu, Yuji'
'Zhang, Qinghua'

_publ_section_title
;
 Hunting for advanced high-energy-density materials with well-balanced
 energy and safety through an energetic host--guest inclusion strategy
;
_journal_issue 33
_journal_name_full 'Journal of Materials Chemistry A'
_journal_page_first 19248
_journal_paper_doi 10.1039/C9TA04677A
_journal_volume 7
_journal_year 2019
_chemical_formula_moiety 'C4 H7 N6 O4, N O3'
_chemical_formula_sum 'C4 H7 N7 O7'
_chemical_formula_weight 265.17
_space_group_crystal_system orthorhombic
_space_group_IT_number 61
_space_group_name_Hall '-P 2ac 2ab'
_space_group_name_H-M_alt 'P b c a'
_atom_sites_solution_hydrogens difmap
_atom_sites_solution_primary dual
_audit_creation_date 2018-03-20
_audit_creation_method
;
Olex2 1.2-beta
(compiled 2016.07.08 svn.r3312 for OlexSys, GUI svn.r5203)
;
_audit_update_record
;
2018-12-29 deposited with the CCDC.	2019-07-15 downloaded from the CCDC.
;
_cell_angle_alpha 90
_cell_angle_beta 90
_cell_angle_gamma 90
_cell_formula_units_Z 8
_cell_length_a 11.239(3)
_cell_length_b 11.869(3)
_cell_length_c 13.511(3)
_cell_measurement_reflns_used 1238
_cell_measurement_temperature 173
_cell_measurement_theta_max 22.06
_cell_measurement_theta_min 2.92
_cell_volume 1802.3(8)
_computing_cell_refinement 'SAINT v8.34A (Bruker, 2013)'
_computing_data_reduction 'SAINT v8.34A (Bruker, 2013)'
_computing_molecular_graphics 'Olex2 (Dolomanov et al., 2009)'
_computing_publication_material 'Olex2 (Dolomanov et al., 2009)'
_computing_structure_refinement 'ShelXL (Sheldrick, 2015)'
_computing_structure_solution 'ShelXT (Sheldrick, 2015)'
_diffrn_ambient_temperature 173
_diffrn_measured_fraction_theta_full 0.980
_diffrn_measured_fraction_theta_max 0.980
_diffrn_measurement_device_type 'Bruker APEX-II CCD'
_diffrn_measurement_method '\f and \w scans'
_diffrn_radiation_type MoK\a
_diffrn_radiation_wavelength 0.71073
_diffrn_reflns_av_R_equivalents 0.0801
_diffrn_reflns_av_unetI/netI 0.0507
_diffrn_reflns_Laue_measured_fraction_full 0.980
_diffrn_reflns_Laue_measured_fraction_max 0.980
_diffrn_reflns_limit_h_max 13
_diffrn_reflns_limit_h_min -13
_diffrn_reflns_limit_k_max 13
_diffrn_reflns_limit_k_min -14
_diffrn_reflns_limit_l_max 13
_diffrn_reflns_limit_l_min -16
_diffrn_reflns_number 12301
_diffrn_reflns_point_group_measured_fraction_full 0.980
_diffrn_reflns_point_group_measured_fraction_max 0.980
_diffrn_reflns_theta_full 25.123
_diffrn_reflns_theta_max 25.123
_diffrn_reflns_theta_min 3.015
_diffrn_standards_number 0
_exptl_absorpt_coefficient_mu 0.184
_exptl_absorpt_correction_T_max 0.7456
_exptl_absorpt_correction_T_min 0.6178
_exptl_absorpt_correction_type multi-scan
_exptl_absorpt_process_details
;
SADABS-2014/5 (Bruker,2014/5) was used for absorption correction.
wR2(int) was 0.0869 before and 0.0660 after correction.
The Ratio of minimum to maximum transmission is 0.8286.
The \l/2 correction factor is 0.00150.
;
_exptl_crystal_colour 'clear whiteish colourless'
_exptl_crystal_colour_lustre clear
_exptl_crystal_colour_modifier whiteish
_exptl_crystal_colour_primary colourless
_exptl_crystal_density_diffrn 1.955
_exptl_crystal_description block
_exptl_crystal_F_000 1088
_exptl_crystal_size_max 0.22
_exptl_crystal_size_mid 0.2
_exptl_crystal_size_min 0.18
_refine_diff_density_max 0.492
_refine_diff_density_min -0.295
_refine_diff_density_rms 0.070
_refine_ls_extinction_method none
_refine_ls_goodness_of_fit_ref 1.042
_refine_ls_hydrogen_treatment refall
_refine_ls_matrix_type full
_refine_ls_number_parameters 191
_refine_ls_number_reflns 1577
_refine_ls_number_restraints 21
_refine_ls_restrained_S_all 1.080
_refine_ls_R_factor_all 0.0625
_refine_ls_R_factor_gt 0.0447
_refine_ls_shift/su_max 0.000
_refine_ls_shift/su_mean 0.000
_refine_ls_structure_factor_coef Fsqd
_refine_ls_weighting_details 'w=1/[\s^2^(Fo^2^)+(0.0755P)^2^] where P=(Fo^2^+2Fc^2^)/3'
_refine_ls_weighting_scheme calc
_refine_ls_wR_factor_gt 0.1137
_refine_ls_wR_factor_ref 0.1268
_reflns_Friedel_coverage 0.000
_reflns_number_gt 1206
_reflns_number_total 1577
_reflns_threshold_expression 'I > 2\s(I)'
_cod_data_source_file c9ta04677a2.cif
_cod_data_source_block mo_20180195-wy-102-n_0m
_cod_original_cell_volume 1802.2(7)
_cod_database_code 7237674
_shelx_space_group_comment
;
The symmetry employed for this shelxl refinement is uniquely defined
by the following loop, which should always be used as a source of
symmetry information in preference to the above space-group names.
They are only intended as comments.
;
_olex2_refinement_description
;
1. Restrained distances
 C4-N4
 1.305 with sigma of 0.02
 N6-H6A
 0.78 with sigma of 0.02
 H4B-N4 = H4A-N4
 0.78 with sigma of 0.02
 C4-H4B = C4-H4A
 1.9 with sigma of 0.02
 H4B-H4A
 1.52 with sigma of 0.02
 O4-H4
 0.78 with sigma of 0.02
2. Rigid bond restraints
 C4, N4
 with sigma for 1-2 distances of 0.002 and sigma for 1-3 distances of 0.001
3. Uiso/Uaniso restraints and constraints
C4 \\sim N4: within 2A with sigma of 0.02 and sigma for terminal atoms of 0.01
Uanis(N4) \\sim Ueq: with sigma of 0.005 and sigma for terminal atoms of 0.01
;
_shelx_shelxl_version_number 2014/7
_olex2_submission_special_instructions 'No special instructions were received'

loop_
_space_group_symop_operation_xyz
'x, y, z'
'-x+1/2, -y, z+1/2'
'-x, y+1/2, -z+1/2'
'x+1/2, -y+1/2, -z'
'-x, -y, -z'
'x-1/2, y, -z-1/2'
'x, -y-1/2, z-1/2'
'-x-1/2, y-1/2, z'

loop_
_atom_site_label
_atom_site_type_symbol
_atom_site_fract_x
_atom_site_fract_y
_atom_site_fract_z
_atom_site_U_iso_or_equiv
_atom_site_adp_type
_atom_site_occupancy
_atom_site_site_symmetry_order
_atom_site_calc_flag
_atom_site_refinement_flags_posn
_atom_site_refinement_flags_adp
O3 O 0.54979(15) 0.17475(15) 0.66898(14) 0.0253(5) Uani 1 1 d . .
O5 O 0.09523(14) 0.33601(16) 0.55645(14) 0.0262(5) Uani 1 1 d . .
O4 O 0.23536(15) 0.43371(17) 0.68341(15) 0.0268(5) Uani 1 1 d D .
N4 N 0.32321(17) 0.22481(17) 0.70234(16) 0.0157(5) Uani 1 1 d D U
O6 O -0.03781(16) 0.41835(17) 0.64760(15) 0.0302(5) Uani 1 1 d . .
O1 O 0.58360(16) 0.65920(16) 0.58224(15) 0.0324(5) Uani 1 1 d . .
O2 O 0.73103(15) 0.54491(17) 0.59188(17) 0.0365(6) Uani 1 1 d . .
N7 N -0.00552(17) 0.38336(17) 0.56640(17) 0.0199(5) Uani 1 1 d . .
N5 N 0.35156(16) 0.40780(19) 0.65792(16) 0.0199(5) Uani 1 1 d . .
N3 N 0.50746(17) 0.28233(17) 0.65428(17) 0.0204(5) Uani 1 1 d . .
N1 N 0.62342(17) 0.56360(18) 0.59765(16) 0.0211(5) Uani 1 1 d . .
N6 N 0.3694(2) 0.5951(2) 0.62729(18) 0.0241(6) Uani 1 1 d D .
N2 N 0.69682(18) 0.3277(2) 0.60976(18) 0.0238(5) Uani 1 1 d . .
C1 C 0.4220(2) 0.4975(2) 0.63510(17) 0.0175(6) Uani 1 1 d . .
C3 C 0.5886(2) 0.3627(2) 0.62762(19) 0.0197(6) Uani 1 1 d . .
C2 C 0.5450(2) 0.4746(2) 0.62050(18) 0.0179(6) Uani 1 1 d . .
C4 C 0.3891(2) 0.2998(2) 0.67525(19) 0.0209(6) Uani 1 1 d D U
O7 O -0.07111(15) 0.39183(16) 0.49191(14) 0.0260(5) Uani 1 1 d . .
H2A H 0.713(3) 0.255(3) 0.614(2) 0.034(9) Uiso 1 1 d . .
H6A H 0.3008(18) 0.603(3) 0.647(2) 0.037(9) Uiso 1 1 d D .
H6B H 0.415(3) 0.655(3) 0.612(2) 0.036(8) Uiso 1 1 d . .
H2B H 0.748(3) 0.382(3) 0.590(3) 0.047(10) Uiso 1 1 d . .
H4 H 0.196(3) 0.395(3) 0.643(3) 0.067(14) Uiso 1 1 d D .
H4A H 0.2474(17) 0.235(3) 0.709(5) 0.17(3) Uiso 1 1 d D .
H4B H 0.346(3) 0.1558(15) 0.704(5) 0.14(2) Uiso 1 1 d D .

loop_
_atom_site_aniso_label
_atom_site_aniso_U_11
_atom_site_aniso_U_22
_atom_site_aniso_U_33
_atom_site_aniso_U_23
_atom_site_aniso_U_13
_atom_site_aniso_U_12
O3 0.0333(10) 0.0136(10) 0.0289(11) 0.0016(8) -0.0012(8) 0.0043(8)
O5 0.0167(9) 0.0255(11) 0.0364(12) -0.0038(8) 0.0019(7) 0.0027(7)
O4 0.0164(9) 0.0355(12) 0.0285(12) -0.0025(9) 0.0030(8) 0.0001(8)
N4 0.0159(10) 0.0138(11) 0.0176(12) -0.0008(9) 0.0041(8) -0.0066(7)
O6 0.0318(10) 0.0370(12) 0.0217(11) -0.0022(9) 0.0072(8) 0.0048(9)
O1 0.0296(10) 0.0197(11) 0.0477(14) 0.0064(9) 0.0019(9) -0.0001(8)
O2 0.0187(10) 0.0309(12) 0.0599(15) 0.0083(10) 0.0039(9) -0.0022(8)
N7 0.0180(10) 0.0189(12) 0.0230(14) 0.0019(9) 0.0023(9) -0.0005(8)
N5 0.0140(10) 0.0226(12) 0.0230(13) 0.0019(10) 0.0000(8) -0.0008(8)
N3 0.0226(11) 0.0151(12) 0.0235(13) 0.0025(9) -0.0012(9) 0.0008(9)
N1 0.0191(10) 0.0216(13) 0.0224(13) 0.0001(10) -0.0002(8) -0.0011(8)
N6 0.0204(11) 0.0205(13) 0.0314(15) 0.0003(10) 0.0009(10) 0.0026(10)
N2 0.0181(11) 0.0221(14) 0.0312(15) 0.0011(11) -0.0008(9) 0.0041(9)
C1 0.0187(12) 0.0209(14) 0.0129(13) -0.0008(11) -0.0018(9) -0.0003(10)
C3 0.0182(12) 0.0238(14) 0.0170(14) -0.0005(11) -0.0037(10) -0.0024(10)
C2 0.0175(12) 0.0182(14) 0.0179(14) 0.0004(10) -0.0025(9) -0.0032(10)
C4 0.0222(12) 0.0252(14) 0.0154(14) -0.0013(11) -0.0006(10) -0.0055(10)
O7 0.0231(9) 0.0275(11) 0.0274(12) 0.0006(8) -0.0038(8) 0.0009(7)

loop_
_atom_type_symbol
_atom_type_description
_atom_type_scat_dispersion_real
_atom_type_scat_dispersion_imag
_atom_type_scat_source
C C 0.0033 0.0016 'International Tables Vol C Tables 4.2.6.8 and 6.1.1.4'
H H 0.0000 0.0000 'International Tables Vol C Tables 4.2.6.8 and 6.1.1.4'
N N 0.0061 0.0033 'International Tables Vol C Tables 4.2.6.8 and 6.1.1.4'
O O 0.0106 0.0060 'International Tables Vol C Tables 4.2.6.8 and 6.1.1.4'

loop_
_geom_angle_atom_site_label_1
_geom_angle_atom_site_label_2
_geom_angle_atom_site_label_3
_geom_angle
N5 O4 H4 102(3)
C4 N4 H4A 122(2)
C4 N4 H4B 121(2)
H4A N4 H4B 115(2)
O6 N7 O5 120.5(2)
O6 N7 O7 121.1(2)
O7 N7 O5 118.4(2)
C1 N5 O4 115.5(2)
C1 N5 C4 126.3(2)
C4 N5 O4 117.1(2)
C3 N3 O3 117.01(19)
C3 N3 C4 126.4(2)
C4 N3 O3 116.3(2)
O1 N1 C2 119.8(2)
O2 N1 O1 120.6(2)
O2 N1 C2 119.5(2)
C1 N6 H6A 120(2)
C1 N6 H6B 117(2)
H6A N6 H6B 122(3)
C3 N2 H2A 119(2)
C3 N2 H2B 115(2)
H2A N2 H2B 126(3)
N5 C1 C2 116.5(2)
N6 C1 N5 116.7(2)
N6 C1 C2 126.8(2)
N3 C3 C2 116.1(2)
N2 C3 N3 116.6(2)
N2 C3 C2 127.3(2)
N1 C2 C1 119.7(2)
N1 C2 C3 120.0(2)
C3 C2 C1 120.4(2)
N4 C4 N5 123.4(2)
N4 C4 N3 122.8(2)
N5 C4 N3 113.8(2)

loop_
_geom_bond_atom_site_label_1
_geom_bond_atom_site_label_2
_geom_bond_distance
O3 N3 1.377(3)
O5 N7 1.271(3)
O4 N5 1.385(3)
O4 H4 0.840(19)
N4 C4 1.214(3)
N4 H4A 0.865(17)
N4 H4B 0.860(16)
O6 N7 1.228(3)
O1 N1 1.237(3)
O2 N1 1.232(3)
N7 O7 1.252(3)
N5 C1 1.362(3)
N5 C4 1.370(4)
N3 C3 1.368(3)
N3 C4 1.376(3)
N1 C2 1.410(3)
N6 C1 1.305(3)
N6 H6A 0.821(18)
N6 H6B 0.91(3)
N2 C3 1.308(3)
N2 H2A 0.88(3)
N2 H2B 0.91(4)
C1 C2 1.422(3)
C3 C2 1.420(4)
